data_7019249
loop_
_publ_author_name
'Li, Wenbo'
'Xue, Mingqiang'
'Tu, Jing'
'Zhang, Yong'
'Shen, Qi'

_publ_section_title
;
 Syntheses and structures of lanthanide borohydrides supported by a
 bridged bis(amidinate) ligand and their high activity for controlled
 polymerization of \e-caprolactone, l-lactide and rac-lactide.
;
_journal_issue 24
_journal_name_full 'Dalton transactions (Cambridge, England : 2003)'
_journal_page_first 7258
_journal_page_last 7265
_journal_paper_doi 10.1039/c2dt30096f
_journal_volume 41
_journal_year 2012
_chemical_absolute_configuration ad
_chemical_formula_moiety 'C27 H48 B N4 Nd O2 Si2, C4 H10 O2'
_chemical_formula_sum 'C31 H58 B N4 Nd O4 Si2'
_chemical_formula_weight 762.04
_chemical_name_systematic
;
?
;
_space_group_IT_number 19
_symmetry_cell_setting orthorhombic
_symmetry_Int_Tables_number 19
_symmetry_space_group_name_Hall 'P 2ac 2ab'
_symmetry_space_group_name_H-M 'P 21 21 21'
_atom_sites_solution_hydrogens geom
_atom_sites_solution_primary direct
_atom_sites_solution_secondary difmap
_audit_creation_method SHELXL-97
_cell_angle_alpha 90.00
_cell_angle_beta 90.00
_cell_angle_gamma 90.00
_cell_formula_units_Z 4
_cell_length_a 8.7384(7)
_cell_length_b 20.0777(19)
_cell_length_c 23.162(2)
_cell_measurement_reflns_used 14872
_cell_measurement_temperature 223(2)
_cell_measurement_theta_max 27.5
_cell_measurement_theta_min 3.0
_cell_volume 4063.7(6)
_computing_cell_refinement CrystalClear
_computing_data_collection CrystalClear
_computing_data_reduction CrystalStructure
_computing_structure_refinement 'SHELXL-97 (Sheldrick, 1997)'
_computing_structure_solution 'SHELXS-97 (Sheldrick, 1990)'
_diffrn_ambient_temperature 223(2)
_diffrn_detector_area_resol_mean 14.63
_diffrn_measured_fraction_theta_full 0.985
_diffrn_measured_fraction_theta_max 0.985
_diffrn_measurement_device_type 'Rigaku Saturn'
_diffrn_measurement_method \w
_diffrn_radiation_monochromator graphite
_diffrn_radiation_source 'fine-focus sealed tube'
_diffrn_radiation_type MoK\a
_diffrn_radiation_wavelength 0.71075
_diffrn_reflns_av_R_equivalents 0.0828
_diffrn_reflns_av_sigmaI/netI 0.1282
_diffrn_reflns_limit_h_max 11
_diffrn_reflns_limit_h_min -10
_diffrn_reflns_limit_k_max 26
_diffrn_reflns_limit_k_min -20
_diffrn_reflns_limit_l_max 25
_diffrn_reflns_limit_l_min -30
_diffrn_reflns_number 20514
_diffrn_reflns_theta_full 27.47
_diffrn_reflns_theta_max 27.47
_diffrn_reflns_theta_min 3.09
_exptl_absorpt_coefficient_mu 1.371
_exptl_absorpt_correction_T_max 0.872
_exptl_absorpt_correction_T_min 0.589
_exptl_absorpt_correction_type multi-scan
_exptl_absorpt_process_details 'Jacobson, R. (1998) Private communication'
_exptl_crystal_colour colorless
_exptl_crystal_density_diffrn 1.246
_exptl_crystal_density_method 'not measured'
_exptl_crystal_description block
_exptl_crystal_F_000 1588
_exptl_crystal_size_max 0.40
_exptl_crystal_size_mid 0.13
_exptl_crystal_size_min 0.10
_refine_diff_density_max 0.675
_refine_diff_density_min -0.675
_refine_diff_density_rms 0.104
_refine_ls_abs_structure_details 'Flack H D (1983), Acta Cryst. A39, 876-881'
_refine_ls_abs_structure_Flack 0.05(3)
_refine_ls_extinction_method none
_refine_ls_goodness_of_fit_ref 1.067
_refine_ls_hydrogen_treatment mixed
_refine_ls_matrix_type full
_refine_ls_number_parameters 377
_refine_ls_number_reflns 9028
_refine_ls_number_restraints 26
_refine_ls_restrained_S_all 1.067
_refine_ls_R_factor_all 0.1293
_refine_ls_R_factor_gt 0.0861
_refine_ls_shift/su_max 0.002
_refine_ls_shift/su_mean 0.000
_refine_ls_structure_factor_coef Fsqd
_refine_ls_weighting_details 'calc w=1/[\s^2^(Fo^2^)+(0.0433P)^2^+5.1760P] where P=(Fo^2^+2Fc^2^)/3'
_refine_ls_weighting_scheme calc
_refine_ls_wR_factor_gt 0.1389
_refine_ls_wR_factor_ref 0.1632
_reflns_number_gt 6042
_reflns_number_total 9028
_reflns_threshold_expression >2sigma(I)
_cod_data_source_file c2dt30096f.txt
_cod_data_source_block shelxl2
_cod_database_code 7019249

loop_
_symmetry_equiv_pos_as_xyz
'x, y, z'
'x+1/2, -y+1/2, -z'
'-x, y+1/2, -z+1/2'
'-x+1/2, -y, z+1/2'

loop_
_atom_site_label
_atom_site_type_symbol
_atom_site_fract_x
_atom_site_fract_y
_atom_site_fract_z
_atom_site_U_iso_or_equiv
_atom_site_adp_type
_atom_site_occupancy
_atom_site_symmetry_multiplicity
_atom_site_calc_flag
_atom_site_refinement_flags
_atom_site_disorder_assembly
_atom_site_disorder_group
Nd1 Nd 0.55740(7) 0.37956(3) 0.69629(2) 0.04600(15) Uani 1 1 d . A .
Si1 Si 0.5779(7) 0.41988(19) 0.86483(15) 0.0908(15) Uani 1 1 d D . .
Si2 Si 0.6416(5) 0.44275(18) 0.53486(15) 0.0725(10) Uani 1 1 d D . .
O1 O 0.3243(8) 0.4518(3) 0.6929(4) 0.072(2) Uani 1 1 d D . .
O2 O 0.6043(8) 0.5075(3) 0.6984(4) 0.071(2) Uani 1 1 d D . .
O3 O 0.1982(15) 0.6483(6) 0.6422(6) 0.142(5) Uani 1 1 d . . .
O4 O 0.0595(15) 0.6043(6) 0.7494(5) 0.124(4) Uani 1 1 d . . .
N1 N 0.5051(10) 0.3799(5) 0.8048(4) 0.071(3) Uani 1 1 d . A .
N2 N 0.4007(11) 0.3019(5) 0.7491(4) 0.062(3) Uani 1 1 d . . .
N3 N 0.5529(12) 0.3956(4) 0.5878(4) 0.064(3) Uani 1 1 d . A .
N4 N 0.4383(15) 0.3073(5) 0.6281(3) 0.069(3) Uani 1 1 d . . .
C1 C 0.4237(14) 0.3262(6) 0.7999(5) 0.060(3) Uani 1 1 d . A .
C2 C 0.4574(16) 0.3441(6) 0.5825(4) 0.063(3) Uani 1 1 d . A .
C3 C 0.3043(15) 0.2429(6) 0.7374(5) 0.068(4) Uani 1 1 d . C .
H3A H 0.3177 0.2106 0.7687 0.082 Uiso 1 1 calc R . .
H3B H 0.1966 0.2564 0.7370 0.082 Uiso 1 1 calc R . .
C4 C 0.3417(16) 0.2103(6) 0.6818(4) 0.071(4) Uani 1 1 d . . .
H4A H 0.4472 0.1940 0.6839 0.085 Uiso 1 1 calc R C .
H4B H 0.2749 0.1715 0.6774 0.085 Uiso 1 1 calc R . .
C5 C 0.3270(17) 0.2519(7) 0.6296(5) 0.082(4) Uani 1 1 d . C .
H5A H 0.2232 0.2702 0.6279 0.098 Uiso 1 1 calc R . .
H5B H 0.3419 0.2238 0.5955 0.098 Uiso 1 1 calc R . .
C6 C 0.351(2) 0.2953(9) 0.8513(7) 0.108(2) Uani 1 1 d . . .
C7 C 0.220(2) 0.3186(9) 0.8737(6) 0.108(2) Uani 1 1 d . C .
H7 H 0.1739 0.3544 0.8544 0.130 Uiso 1 1 calc R . .
C8 C 0.146(2) 0.2943(9) 0.9238(6) 0.108(2) Uani 1 1 d . . .
H8 H 0.0545 0.3124 0.9387 0.130 Uiso 1 1 calc R C .
C9 C 0.221(2) 0.2417(9) 0.9480(7) 0.108(2) Uani 1 1 d . C .
H9 H 0.1753 0.2229 0.9809 0.130 Uiso 1 1 calc R . .
C10 C 0.342(2) 0.2156(9) 0.9318(6) 0.108(2) Uani 1 1 d . . .
H10 H 0.3880 0.1805 0.9523 0.130 Uiso 1 1 calc R C .
C11 C 0.411(2) 0.2422(8) 0.8794(6) 0.108(2) Uani 1 1 d . C .
H11 H 0.4996 0.2220 0.8645 0.130 Uiso 1 1 calc R . .
C12 C 0.3798(14) 0.3298(6) 0.5256(5) 0.060(3) Uani 1 1 d . . .
C13 C 0.4256(18) 0.2759(7) 0.4921(5) 0.082(4) Uani 1 1 d . C .
H13 H 0.5001 0.2462 0.5061 0.098 Uiso 1 1 calc R . .
C14 C 0.361(2) 0.2659(8) 0.4377(6) 0.100(5) Uani 1 1 d . . .
H14 H 0.3993 0.2326 0.4132 0.119 Uiso 1 1 calc R C .
C15 C 0.242(2) 0.3041(11) 0.4202(7) 0.104(6) Uani 1 1 d . C .
H15 H 0.1925 0.2946 0.3851 0.124 Uiso 1 1 calc R . .
C16 C 0.1954(19) 0.3555(9) 0.4527(7) 0.107(6) Uani 1 1 d . . .
H16 H 0.1162 0.3832 0.4395 0.129 Uiso 1 1 calc R C .
C17 C 0.2636(17) 0.3678(8) 0.5058(5) 0.085(4) Uani 1 1 d . C .
H17 H 0.2280 0.4034 0.5285 0.102 Uiso 1 1 calc R . .
C18 C 0.592(4) 0.3736(17) 0.9317(10) 0.129(5) Uiso 0.50 1 d PD A 1
H18A H 0.4902 0.3668 0.9475 0.193 Uiso 0.50 1 calc PR A 1
H18B H 0.6533 0.3984 0.9591 0.193 Uiso 0.50 1 calc PR A 1
H18C H 0.6394 0.3308 0.9244 0.193 Uiso 0.50 1 calc PR A 1
C18' C 0.446(4) 0.4352(17) 0.9255(11) 0.129(5) Uiso 0.50 1 d PD A 2
H18D H 0.3673 0.4664 0.9135 0.193 Uiso 0.50 1 calc PR A 2
H18E H 0.5025 0.4537 0.9578 0.193 Uiso 0.50 1 calc PR A 2
H18F H 0.3988 0.3936 0.9370 0.193 Uiso 0.50 1 calc PR A 2
C19 C 0.784(2) 0.4436(18) 0.8501(15) 0.129(5) Uiso 0.50 1 d PD A 1
H19A H 0.8488 0.4049 0.8551 0.193 Uiso 0.50 1 calc PR A 1
H19B H 0.8151 0.4782 0.8769 0.193 Uiso 0.50 1 calc PR A 1
H19C H 0.7931 0.4599 0.8108 0.193 Uiso 0.50 1 calc PR A 1
C19' C 0.735(3) 0.3696(17) 0.8936(14) 0.129(5) Uiso 0.50 1 d PD A 2
H19D H 0.7325 0.3256 0.8763 0.193 Uiso 0.50 1 calc PR A 2
H19E H 0.7240 0.3655 0.9352 0.193 Uiso 0.50 1 calc PR A 2
H19F H 0.8318 0.3909 0.8848 0.193 Uiso 0.50 1 calc PR A 2
C20 C 0.479(4) 0.4998(12) 0.8735(15) 0.129(5) Uiso 0.50 1 d PD A 1
H20A H 0.3752 0.4959 0.8591 0.193 Uiso 0.50 1 calc PR A 1
H20B H 0.5329 0.5339 0.8520 0.193 Uiso 0.50 1 calc PR A 1
H20C H 0.4766 0.5117 0.9141 0.193 Uiso 0.50 1 calc PR A 1
C20' C 0.615(4) 0.5075(10) 0.8446(15) 0.129(5) Uiso 0.50 1 d PD A 2
H20D H 0.7193 0.5119 0.8311 0.193 Uiso 0.50 1 calc PR A 2
H20E H 0.5993 0.5359 0.8780 0.193 Uiso 0.50 1 calc PR A 2
H20F H 0.5448 0.5206 0.8141 0.193 Uiso 0.50 1 calc PR A 2
C21 C 0.648(3) 0.4032(17) 0.4617(9) 0.095(4) Uiso 0.50 1 d PD B 1
H21A H 0.6809 0.3573 0.4653 0.142 Uiso 0.50 1 calc PR B 1
H21B H 0.7187 0.4273 0.4373 0.142 Uiso 0.50 1 calc PR B 1
H21C H 0.5464 0.4044 0.4446 0.142 Uiso 0.50 1 calc PR B 1
C21' C 0.712(3) 0.3938(16) 0.4728(10) 0.095(4) Uiso 0.50 1 d PD B 2
H21D H 0.7462 0.3506 0.4861 0.142 Uiso 0.50 1 calc PR B 2
H21E H 0.7959 0.4172 0.4546 0.142 Uiso 0.50 1 calc PR B 2
H21F H 0.6293 0.3880 0.4451 0.142 Uiso 0.50 1 calc PR B 2
C22 C 0.567(4) 0.5280(9) 0.5366(12) 0.095(4) Uiso 0.50 1 d PD B 1
H22A H 0.4643 0.5286 0.5203 0.142 Uiso 0.50 1 calc PR B 1
H22B H 0.6327 0.5569 0.5141 0.142 Uiso 0.50 1 calc PR B 1
H22C H 0.5630 0.5436 0.5762 0.142 Uiso 0.50 1 calc PR B 1
C22' C 0.519(3) 0.5124(12) 0.5087(12) 0.095(4) Uiso 0.50 1 d PD B 2
H22D H 0.4430 0.4952 0.4822 0.142 Uiso 0.50 1 calc PR B 2
H22E H 0.5825 0.5450 0.4890 0.142 Uiso 0.50 1 calc PR B 2
H22F H 0.4689 0.5333 0.5413 0.142 Uiso 0.50 1 calc PR B 2
C23 C 0.847(2) 0.4496(16) 0.5548(13) 0.095(4) Uiso 0.50 1 d PD B 1
H23A H 0.8560 0.4618 0.5952 0.142 Uiso 0.50 1 calc PR B 1
H23B H 0.8957 0.4835 0.5312 0.142 Uiso 0.50 1 calc PR B 1
H23C H 0.8974 0.4072 0.5484 0.142 Uiso 0.50 1 calc PR B 1
C23' C 0.811(3) 0.4860(14) 0.5657(13) 0.095(4) Uiso 0.50 1 d PD B 2
H23D H 0.7840 0.5049 0.6029 0.142 Uiso 0.50 1 calc PR B 2
H23E H 0.8427 0.5213 0.5397 0.142 Uiso 0.50 1 calc PR B 2
H23F H 0.8937 0.4544 0.5705 0.142 Uiso 0.50 1 calc PR B 2
C24 C 0.338(4) 0.5149(10) 0.6654(12) 0.086(6) Uani 0.50 1 d PD C 1
H24A H 0.2436 0.5407 0.6696 0.103 Uiso 0.50 1 calc PR C 1
H24B H 0.3608 0.5095 0.6242 0.103 Uiso 0.50 1 calc PR C 1
C24' C 0.337(4) 0.5155(11) 0.7174(14) 0.086(6) Uani 0.50 1 d PD C 2
H24C H 0.3450 0.5116 0.7594 0.103 Uiso 0.50 1 calc PR C 2
H24D H 0.2441 0.5412 0.7086 0.103 Uiso 0.50 1 calc PR C 2
C25 C 0.468(3) 0.5485(16) 0.696(2) 0.087(4) Uani 0.50 1 d PD C 1
H25A H 0.4923 0.5902 0.6758 0.104 Uiso 0.50 1 calc PR C 1
H25B H 0.4362 0.5597 0.7353 0.104 Uiso 0.50 1 calc PR C 1
C25' C 0.473(3) 0.5515(16) 0.695(2) 0.087(4) Uani 0.50 1 d PD C 2
H25C H 0.4560 0.5645 0.6543 0.104 Uiso 0.50 1 calc PR C 2
H25D H 0.4918 0.5919 0.7172 0.104 Uiso 0.50 1 calc PR C 2
C26 C 0.1767(14) 0.4262(7) 0.6899(9) 0.118(6) Uani 1 1 d . C .
H26A H 0.1371 0.4198 0.7286 0.177 Uiso 1 1 calc R . .
H26B H 0.1784 0.3838 0.6698 0.177 Uiso 1 1 calc R . .
H26C H 0.1114 0.4572 0.6692 0.177 Uiso 1 1 calc R . .
C27 C 0.7429(13) 0.5443(6) 0.7040(8) 0.096(5) Uani 1 1 d . C .
H27A H 0.7509 0.5760 0.6725 0.143 Uiso 1 1 calc R . .
H27B H 0.8293 0.5140 0.7028 0.143 Uiso 1 1 calc R . .
H27C H 0.7428 0.5680 0.7405 0.143 Uiso 1 1 calc R . .
C28 C 0.092(2) 0.6852(8) 0.6797(9) 0.131(7) Uani 1 1 d . . .
H28A H 0.1101 0.7331 0.6755 0.157 Uiso 1 1 calc R . .
H28B H -0.0134 0.6757 0.6683 0.157 Uiso 1 1 calc R . .
C29 C 0.116(2) 0.6655(8) 0.7394(8) 0.110(6) Uani 1 1 d . . .
H29A H 0.2258 0.6660 0.7482 0.132 Uiso 1 1 calc R . .
H29B H 0.0656 0.6977 0.7650 0.132 Uiso 1 1 calc R . .
C30 C 0.164(3) 0.6530(14) 0.5834(9) 0.211(14) Uani 1 1 d . . .
H30A H 0.0595 0.6389 0.5769 0.317 Uiso 1 1 calc R . .
H30B H 0.2331 0.6246 0.5617 0.317 Uiso 1 1 calc R . .
H30C H 0.1765 0.6988 0.5709 0.317 Uiso 1 1 calc R . .
C31 C 0.086(2) 0.5863(11) 0.8102(7) 0.176(10) Uani 1 1 d . . .
H31A H 0.1864 0.6023 0.8220 0.264 Uiso 1 1 calc R . .
H31B H 0.0825 0.5382 0.8143 0.264 Uiso 1 1 calc R . .
H31C H 0.0082 0.6065 0.8342 0.264 Uiso 1 1 calc R . .
B1 B 0.8437(13) 0.3395(6) 0.7053(8) 0.077(5) Uani 1 1 d D . .
H1A H 0.761(8) 0.301(3) 0.719(3) 0.092 Uiso 1 1 d D . .
H1B H 0.833(10) 0.386(2) 0.731(3) 0.092 Uiso 1 1 d D . .
H1C H 0.841(8) 0.348(3) 0.6581(10) 0.092 Uiso 1 1 d D . .
H1D H 0.951(6) 0.317(5) 0.721(3) 0.092 Uiso 1 1 d D . .

loop_
_atom_site_aniso_label
_atom_site_aniso_U_11
_atom_site_aniso_U_22
_atom_site_aniso_U_33
_atom_site_aniso_U_23
_atom_site_aniso_U_13
_atom_site_aniso_U_12
Nd1 0.0491(3) 0.0419(2) 0.0470(3) -0.0027(3) 0.0004(3) -0.0061(3)
Si1 0.151(4) 0.070(2) 0.0512(19) -0.0085(17) -0.016(3) -0.037(3)
Si2 0.098(3) 0.064(2) 0.055(2) 0.0021(18) 0.0186(19) -0.017(2)
O1 0.053(4) 0.054(4) 0.111(6) 0.010(5) 0.007(5) 0.000(3)
O2 0.064(5) 0.046(4) 0.103(6) -0.001(5) 0.010(5) -0.005(3)
O3 0.143(11) 0.132(11) 0.151(12) 0.028(9) 0.002(9) 0.060(9)
O4 0.127(9) 0.111(9) 0.134(10) -0.027(7) -0.015(9) -0.014(8)
N1 0.106(7) 0.062(5) 0.044(4) -0.011(7) -0.002(5) -0.012(6)
N2 0.093(8) 0.051(5) 0.043(5) 0.001(4) -0.001(5) -0.027(5)
N3 0.081(6) 0.064(6) 0.048(4) -0.003(4) 0.013(5) -0.047(6)
N4 0.098(7) 0.077(6) 0.032(4) 0.009(4) -0.012(6) -0.039(7)
C1 0.071(8) 0.079(7) 0.032(5) 0.015(6) 0.006(7) 0.009(7)
C2 0.062(7) 0.087(8) 0.040(5) 0.000(6) -0.002(6) -0.007(8)
C3 0.084(9) 0.071(8) 0.051(7) -0.018(6) 0.013(6) -0.044(7)
C4 0.102(10) 0.069(8) 0.042(7) -0.011(6) 0.009(6) -0.038(7)
C5 0.101(10) 0.089(10) 0.055(7) 0.001(7) -0.009(7) -0.051(9)
C6 0.122(6) 0.130(6) 0.074(4) 0.004(4) -0.002(4) -0.031(5)
C7 0.122(6) 0.130(6) 0.074(4) 0.004(4) -0.002(4) -0.031(5)
C8 0.122(6) 0.130(6) 0.074(4) 0.004(4) -0.002(4) -0.031(5)
C9 0.122(6) 0.130(6) 0.074(4) 0.004(4) -0.002(4) -0.031(5)
C10 0.122(6) 0.130(6) 0.074(4) 0.004(4) -0.002(4) -0.031(5)
C11 0.122(6) 0.130(6) 0.074(4) 0.004(4) -0.002(4) -0.031(5)
C12 0.075(8) 0.059(7) 0.045(6) -0.001(6) -0.001(6) -0.017(6)
C13 0.101(10) 0.095(10) 0.049(6) -0.012(7) -0.029(8) -0.010(9)
C14 0.137(15) 0.108(13) 0.054(8) -0.012(8) 0.002(9) -0.042(11)
C15 0.105(13) 0.142(17) 0.064(10) 0.007(11) -0.011(10) -0.052(13)
C16 0.102(12) 0.116(15) 0.104(13) 0.038(11) -0.044(10) -0.009(11)
C17 0.112(11) 0.075(10) 0.069(8) -0.011(8) -0.005(8) 0.002(9)
C24 0.077(11) 0.073(11) 0.108(16) -0.035(16) -0.006(17) -0.005(9)
C24' 0.077(11) 0.073(11) 0.108(16) -0.035(16) -0.006(17) -0.005(9)
C25 0.088(10) 0.051(7) 0.123(10) 0.011(9) 0.018(11) 0.016(7)
C25' 0.088(10) 0.051(7) 0.123(10) 0.011(9) 0.018(11) 0.016(7)
C26 0.052(7) 0.101(11) 0.201(18) -0.013(13) 0.005(12) -0.008(7)
C27 0.064(8) 0.072(8) 0.150(14) -0.008(11) -0.007(10) -0.032(7)
C28 0.105(13) 0.079(11) 0.21(2) 0.023(13) 0.003(15) 0.038(10)
C29 0.116(14) 0.072(11) 0.142(17) -0.022(12) -0.019(12) 0.027(10)
C30 0.22(3) 0.30(4) 0.111(16) 0.07(2) -0.019(17) 0.03(2)
C31 0.165(19) 0.29(3) 0.074(11) 0.015(15) -0.002(13) -0.037(18)
B1 0.036(6) 0.049(7) 0.144(15) 0.011(9) -0.025(9) 0.010(5)

loop_
_atom_type_symbol
_atom_type_description
_atom_type_scat_dispersion_real
_atom_type_scat_dispersion_imag
_atom_type_scat_source
C C 0.0033 0.0016 'International Tables Vol C Tables 4.2.6.8 and 6.1.1.4'
H H 0.0000 0.0000 'International Tables Vol C Tables 4.2.6.8 and 6.1.1.4'
N N 0.0061 0.0033 'International Tables Vol C Tables 4.2.6.8 and 6.1.1.4'
O O 0.0106 0.0060 'International Tables Vol C Tables 4.2.6.8 and 6.1.1.4'
Nd Nd -0.1943 3.0179 'International Tables Vol C Tables 4.2.6.8 and 6.1.1.4'
Si Si 0.0817 0.0704 'International Tables Vol C Tables 4.2.6.8 and 6.1.1.4'
B B 0.0013 0.0007 'International Tables Vol C Tables 4.2.6.8 and 6.1.1.4'

loop_
_geom_angle_atom_site_label_1
_geom_angle_atom_site_label_2
_geom_angle_atom_site_label_3
_geom_angle
N4 Nd1 N2 72.2(3)
N4 Nd1 O1 88.7(4)
N2 Nd1 O1 85.9(3)
N4 Nd1 N3 54.1(3)
N2 Nd1 N3 125.3(3)
O1 Nd1 N3 83.3(3)
N4 Nd1 N1 125.1(3)
N2 Nd1 N1 53.1(3)
O1 Nd1 N1 83.3(3)
N3 Nd1 N1 166.5(3)
N4 Nd1 O2 133.0(3)
N2 Nd1 O2 136.0(3)
O1 Nd1 O2 63.7(2)
N3 Nd1 O2 84.0(3)
N1 Nd1 O2 90.4(3)
N4 Nd1 B1 106.3(5)
N2 Nd1 B1 107.6(4)
O1 Nd1 B1 162.2(3)
N3 Nd1 B1 97.6(5)
N1 Nd1 B1 95.4(5)
O2 Nd1 B1 98.6(3)
N4 Nd1 C2 26.7(3)
N2 Nd1 C2 97.6(3)
O1 Nd1 C2 82.4(3)
N3 Nd1 C2 27.8(3)
N1 Nd1 C2 148.3(4)
O2 Nd1 C2 108.1(3)
B1 Nd1 C2 106.6(5)
N4 Nd1 C1 98.6(3)
N2 Nd1 C1 26.4(3)
O1 Nd1 C1 84.9(3)
N3 Nd1 C1 150.3(3)
N1 Nd1 C1 26.8(3)
O2 Nd1 C1 114.6(3)
B1 Nd1 C1 101.9(5)
C2 Nd1 C1 123.4(4)
N4 Nd1 H1A 93.8(15)
N2 Nd1 H1A 83.4(6)
O1 Nd1 H1A 167.7(12)
N3 Nd1 H1A 107.9(15)
N1 Nd1 H1A 85.4(15)
O2 Nd1 H1A 121.5(9)
B1 Nd1 H1A 24.9(3)
C2 Nd1 H1A 105.0(17)
C1 Nd1 H1A 82.8(11)
N4 Nd1 H1B 130.7(6)
N2 Nd1 H1B 114.2(15)
O1 Nd1 H1B 138.8(6)
N3 Nd1 H1B 108.7(15)
N1 Nd1 H1B 81.9(14)
O2 Nd1 H1B 78.2(10)
B1 Nd1 H1B 24.6(4)
C2 Nd1 H1B 126.2(12)
C1 Nd1 H1B 98.1(16)
H1A Nd1 H1B 43.4(8)
N1 Si1 C18 118.4(12)
N1 Si1 C19' 108.3(12)
C18 Si1 C19' 49.8(14)
N1 Si1 C20 108.7(12)
C18 Si1 C20 112.7(16)
C19' Si1 C20 142.8(17)
N1 Si1 C18' 117.4(12)
C18 Si1 C18' 58.3(15)
C19' Si1 C18' 106.5(16)
C20 Si1 C18' 58.3(15)
N1 Si1 C20' 107.6(12)
C18 Si1 C20' 133.9(16)
C19' Si1 C20' 119.2(17)
C20 Si1 C20' 43.7(14)
C18' Si1 C20' 98.2(16)
N1 Si1 C19 108.8(11)
C18 Si1 C19 102.7(15)
C19' Si1 C19 59.4(15)
C20 Si1 C19 104.4(17)
C18' Si1 C19 133.6(16)
C20' Si1 C19 63.2(16)
N3 Si2 C22 109.6(11)
N3 Si2 C21' 114.1(12)
C22 Si2 C21' 129.2(14)
N3 Si2 C23' 109.9(11)
C22 Si2 C23' 80.8(14)
C21' Si2 C23' 106.6(14)
N3 Si2 C22' 112.6(10)
C22 Si2 C22' 25.9(11)
C21' Si2 C22' 109.7(13)
C23' Si2 C22' 103.3(13)
N3 Si2 C23 107.3(11)
C22 Si2 C23 105.7(14)
C21' Si2 C23 85.0(14)
C23' Si2 C23 26.0(11)
C22' Si2 C23 125.4(14)
N3 Si2 C21 114.9(12)
C22 Si2 C21 115.2(14)
C21' Si2 C21 19.9(13)
C23' Si2 C21 121.6(15)
C22' Si2 C21 92.3(14)
C23 Si2 C21 103.2(13)
C26 O1 C24' 115.4(15)
C26 O1 C24 112.7(15)
C24' O1 C24 50.4(14)
C26 O1 Nd1 122.9(7)
C24' O1 Nd1 116.9(14)
C24 O1 Nd1 117.4(14)
C27 O2 C25 114.0(16)
C27 O2 C25' 111.1(17)
C25 O2 C25' 3(3)
C27 O2 Nd1 130.4(7)
C25 O2 Nd1 115.5(15)
C25' O2 Nd1 118.5(15)
C30 O3 C28 114.1(16)
C29 O4 C31 109.3(14)
C1 N1 Si1 131.1(9)
C1 N1 Nd1 90.6(7)
Si1 N1 Nd1 136.7(5)
C1 N2 C3 124.1(9)
C1 N2 Nd1 97.5(7)
C3 N2 Nd1 138.5(6)
C2 N3 Si2 129.7(8)
C2 N3 Nd1 90.1(6)
Si2 N3 Nd1 139.9(5)
C2 N4 C5 122.1(10)
C2 N4 Nd1 97.8(7)
C5 N4 Nd1 136.9(7)
N2 C1 N1 118.6(11)
N2 C1 C6 120.3(12)
N1 C1 C6 121.0(12)
N2 C1 Nd1 56.1(6)
N1 C1 Nd1 62.6(6)
C6 C1 Nd1 176.5(10)
N4 C2 N3 116.5(10)
N4 C2 C12 123.0(11)
N3 C2 C12 120.5(10)
N4 C2 Nd1 55.5(6)
N3 C2 Nd1 62.1(6)
C12 C2 Nd1 170.7(9)
C4 C3 N2 112.8(9)
C4 C3 H3A 109.0
N2 C3 H3A 109.0
C4 C3 H3B 109.0
N2 C3 H3B 109.0
H3A C3 H3B 107.8
C5 C4 C3 116.4(11)
C5 C4 H4A 108.2
C3 C4 H4A 108.2
C5 C4 H4B 108.2
C3 C4 H4B 108.2
H4A C4 H4B 107.3
C4 C5 N4 112.8(10)
C4 C5 H5A 109.0
N4 C5 H5A 109.0
C4 C5 H5B 109.0
N4 C5 H5B 109.0
H5A C5 H5B 107.8
C7 C6 C11 114.8(17)
C7 C6 C1 122.1(17)
C11 C6 C1 123.1(17)
C6 C7 C8 126.2(19)
C6 C7 H7 116.9
C8 C7 H7 116.9
C9 C8 C7 112.3(18)
C9 C8 H8 123.9
C7 C8 H8 123.9
C10 C9 C8 127.9(19)
C10 C9 H9 116.0
C8 C9 H9 116.0
C9 C10 C11 116.7(19)
C9 C10 H10 121.7
C11 C10 H10 121.7
C6 C11 C10 122.0(18)
C6 C11 H11 119.0
C10 C11 H11 119.0
C17 C12 C13 117.9(11)
C17 C12 C2 121.8(12)
C13 C12 C2 120.3(12)
C12 C13 C14 119.8(14)
C12 C13 H13 120.1
C14 C13 H13 120.1
C15 C14 C13 120.1(16)
C15 C14 H14 119.9
C13 C14 H14 119.9
C16 C15 C14 120.1(16)
C16 C15 H15 119.9
C14 C15 H15 119.9
C15 C16 C17 120.2(16)
C15 C16 H16 119.9
C17 C16 H16 119.9
C12 C17 C16 121.5(14)
C12 C17 H17 119.3
C16 C17 H17 119.3
Si1 C18 H18A 109.5
Si1 C18 H18B 109.5
Si1 C18 H18C 109.5
Si1 C18' H18D 109.5
Si1 C18' H18E 109.5
H18D C18' H18E 109.5
Si1 C18' H18F 109.5
H18D C18' H18F 109.5
H18E C18' H18F 109.5
Si1 C19 H19A 109.5
Si1 C19 H19B 109.5
Si1 C19 H19C 109.5
Si1 C19' H19D 109.5
Si1 C19' H19E 109.5
H19D C19' H19E 109.5
Si1 C19' H19F 109.5
H19D C19' H19F 109.5
H19E C19' H19F 109.5
Si1 C20 H20A 109.5
Si1 C20 H20B 109.5
Si1 C20 H20C 109.5
Si1 C20' H20D 109.5
Si1 C20' H20E 109.5
H20D C20' H20E 109.5
Si1 C20' H20F 109.5
H20D C20' H20F 109.5
H20E C20' H20F 109.5
Si2 C21 H21A 109.5
Si2 C21 H21B 109.5
Si2 C21 H21C 109.5
Si2 C21' H21D 109.5
Si2 C21' H21E 109.5
H21D C21' H21E 109.5
Si2 C21' H21F 109.5
H21D C21' H21F 109.5
H21E C21' H21F 109.5
Si2 C22 H22A 109.5
Si2 C22 H22B 109.5
Si2 C22 H22C 109.5
Si2 C22' H22D 109.5
Si2 C22' H22E 109.5
H22D C22' H22E 109.5
Si2 C22' H22F 109.5
H22D C22' H22F 109.5
H22E C22' H22F 109.5
Si2 C23 H23A 109.5
Si2 C23 H23B 109.5
Si2 C23 H23C 109.5
Si2 C23' H23D 109.5
Si2 C23' H23E 109.5
H23D C23' H23E 109.5
Si2 C23' H23F 109.5
H23D C23' H23F 109.5
H23E C23' H23F 109.5
O1 C24 C25 105(2)
O1 C24 H24A 110.8
C25 C24 H24A 110.8
O1 C24 H24B 110.8
C25 C24 H24B 110.8
H24A C24 H24B 108.9
O1 C24' C25' 111(3)
O1 C24' H24C 109.4
C25' C24' H24C 109.4
O1 C24' H24D 109.4
C25' C24' H24D 109.4
H24C C24' H24D 108.0
O2 C25 C24 113(3)
O2 C25 H25A 109.1
C24 C25 H25A 109.1
O2 C25 H25B 109.1
C24 C25 H25B 109.1
H25A C25 H25B 107.8
O2 C25' C24' 108(3)
O2 C25' H25C 110.0
C24' C25' H25C 110.0
O2 C25' H25D 110.0
C24' C25' H25D 110.0
H25C C25' H25D 108.4
O1 C26 H26A 109.5
O1 C26 H26B 109.5
H26A C26 H26B 109.5
O1 C26 H26C 109.5
H26A C26 H26C 109.5
H26B C26 H26C 109.5
O2 C27 H27A 109.5
O2 C27 H27B 109.5
H27A C27 H27B 109.5
O2 C27 H27C 109.5
H27A C27 H27C 109.5
H27B C27 H27C 109.5
C29 C28 O3 109.7(14)
C29 C28 H28A 109.7
O3 C28 H28A 109.7
C29 C28 H28B 109.7
O3 C28 H28B 109.7
H28A C28 H28B 108.2
O4 C29 C28 111.0(16)
O4 C29 H29A 109.4
C28 C29 H29A 109.4
O4 C29 H29B 109.4
C28 C29 H29B 109.4
H29A C29 H29B 108.0
O3 C30 H30A 109.5
O3 C30 H30B 109.5
H30A C30 H30B 109.5
O3 C30 H30C 109.5
H30A C30 H30C 109.5
H30B C30 H30C 109.5
O4 C31 H31A 109.5
O4 C31 H31B 109.5
H31A C31 H31B 109.5
O4 C31 H31C 109.5
H31A C31 H31C 109.5
H31B C31 H31C 109.5
Nd1 B1 H1A 68(5)
Nd1 B1 H1B 73(5)
H1A B1 H1B 112.4(14)
Nd1 B1 H1C 82(4)
H1A B1 H1C 112.6(14)
H1B B1 H1C 113.1(14)
Nd1 B1 H1D 164(4)
H1A B1 H1D 100(6)
H1B B1 H1D 104(6)
H1C B1 H1D 113.6(15)

loop_
_geom_bond_atom_site_label_1
_geom_bond_atom_site_label_2
_geom_bond_distance
Nd1 N4 2.384(9)
Nd1 N2 2.409(8)
Nd1 O1 2.502(7)
Nd1 N3 2.534(8)
Nd1 N1 2.554(9)
Nd1 O2 2.601(7)
Nd1 B1 2.636(11)
Nd1 C2 2.867(11)
Nd1 C1 2.877(11)
Nd1 H1A 2.44(9)
Nd1 H1B 2.54(9)
Si1 N1 1.727(10)
Si1 C18 1.811(17)
Si1 C19' 1.830(18)
Si1 C20 1.833(18)
Si1 C18' 1.843(18)
Si1 C20' 1.848(18)
Si1 C19 1.892(18)
Si2 N3 1.732(8)
Si2 C22 1.834(16)
Si2 C21' 1.845(17)
Si2 C23' 1.857(17)
Si2 C22' 1.861(17)
Si2 C23 1.861(17)
Si2 C21 1.872(17)
O1 C26 1.390(13)
O1 C24' 1.404(16)
O1 C24 1.423(17)
O2 C27 1.425(11)
O2 C25 1.450(17)
O2 C25' 1.450(17)
O3 C30 1.40(2)
O3 C28 1.467(19)
O4 C29 1.345(18)
O4 C31 1.472(18)
N1 C1 1.297(13)
N2 C1 1.290(13)
N2 C3 1.479(12)
N3 C2 1.335(14)
N4 C2 1.300(13)
N4 C5 1.477(14)
C1 C6 1.485(19)
C2 C12 1.511(15)
C3 C4 1.480(14)
C3 H3A 0.9800
C3 H3B 0.9800
C4 C5 1.474(15)
C4 H4A 0.9800
C4 H4B 0.9800
C5 H5A 0.9800
C5 H5B 0.9800
C6 C7 1.33(2)
C6 C11 1.36(2)
C7 C8 1.419(19)
C7 H7 0.9400
C8 C9 1.36(2)
C8 H8 0.9400
C9 C10 1.24(2)
C9 H9 0.9400
C10 C11 1.455(19)
C10 H10 0.9400
C11 H11 0.9400
C12 C17 1.350(17)
C12 C13 1.390(16)
C13 C14 1.398(16)
C13 H13 0.9400
C14 C15 1.35(2)
C14 H14 0.9400
C15 C16 1.34(2)
C15 H15 0.9400
C16 C17 1.390(18)
C16 H16 0.9400
C17 H17 0.9400
C18 H18A 0.9700
C18 H18B 0.9700
C18 H18C 0.9700
C18' H18D 0.9700
C18' H18E 0.9700
C18' H18F 0.9700
C19 H19A 0.9700
C19 H19B 0.9700
C19 H19C 0.9700
C19' H19D 0.9700
C19' H19E 0.9700
C19' H19F 0.9700
C20 H20A 0.9700
C20 H20B 0.9700
C20 H20C 0.9700
C20' H20D 0.9700
C20' H20E 0.9700
C20' H20F 0.9700
C21 H21A 0.9700
C21 H21B 0.9700
C21 H21C 0.9700
C21' H21D 0.9700
C21' H21E 0.9700
C21' H21F 0.9700
C22 H22A 0.9700
C22 H22B 0.9700
C22 H22C 0.9700
C22' H22D 0.9700
C22' H22E 0.9700
C22' H22F 0.9700
C23 H23A 0.9700
C23 H23B 0.9700
C23 H23C 0.9700
C23' H23D 0.9700
C23' H23E 0.9700
C23' H23F 0.9700
C24 C25 1.50(2)
C24 H24A 0.9800
C24 H24B 0.9800
C24' C25' 1.49(2)
C24' H24C 0.9800
C24' H24D 0.9800
C25 H25A 0.9800
C25 H25B 0.9800
C25' H25C 0.9800
C25' H25D 0.9800
C26 H26A 0.9700
C26 H26B 0.9700
C26 H26C 0.9700
C27 H27A 0.9700
C27 H27B 0.9700
C27 H27C 0.9700
C28 C29 1.45(2)
C28 H28A 0.9800
C28 H28B 0.9800
C29 H29A 0.9800
C29 H29B 0.9800
C30 H30A 0.9700
C30 H30B 0.9700
C30 H30C 0.9700
C31 H31A 0.9700
C31 H31B 0.9700
C31 H31C 0.9700
B1 H1A 1.111(10)
B1 H1B 1.107(10)
B1 H1C 1.106(10)
B1 H1D 1.101(10)

loop_
_geom_torsion_atom_site_label_1
_geom_torsion_atom_site_label_2
_geom_torsion_atom_site_label_3
_geom_torsion_atom_site_label_4
_geom_torsion
N4 Nd1 O1 C26 39.2(12)
N2 Nd1 O1 C26 -33.1(12)
N3 Nd1 O1 C26 93.2(12)
N1 Nd1 O1 C26 -86.4(12)
O2 Nd1 O1 C26 179.8(13)
B1 Nd1 O1 C26 -173.0(17)
C2 Nd1 O1 C26 65.2(12)
C1 Nd1 O1 C26 -59.5(12)
N4 Nd1 O1 C24' -166.5(17)
N2 Nd1 O1 C24' 121.3(17)
N3 Nd1 O1 C24' -112.5(17)
N1 Nd1 O1 C24' 67.9(17)
O2 Nd1 O1 C24' -25.9(17)
B1 Nd1 O1 C24' -19(2)
C2 Nd1 O1 C24' -140.5(17)
C1 Nd1 O1 C24' 94.8(17)
N4 Nd1 O1 C24 -109.3(15)
N2 Nd1 O1 C24 178.4(15)
N3 Nd1 O1 C24 -55.3(15)
N1 Nd1 O1 C24 125.1(15)
O2 Nd1 O1 C24 31.3(14)
B1 Nd1 O1 C24 38(2)
C2 Nd1 O1 C24 -83.3(15)
C1 Nd1 O1 C24 152.0(15)
N4 Nd1 O2 C27 -123.3(12)
N2 Nd1 O2 C27 125.4(12)
O1 Nd1 O2 C27 176.6(13)
N3 Nd1 O2 C27 -98.0(13)
N1 Nd1 O2 C27 94.2(12)
B1 Nd1 O2 C27 -1.2(13)
C2 Nd1 O2 C27 -112.0(13)
C1 Nd1 O2 C27 106.1(12)
N4 Nd1 O2 C25 60(2)
N2 Nd1 O2 C25 -52(2)
O1 Nd1 O2 C25 -1(2)
N3 Nd1 O2 C25 85(2)
N1 Nd1 O2 C25 -83(2)
B1 Nd1 O2 C25 -178(2)
C2 Nd1 O2 C25 71(2)
C1 Nd1 O2 C25 -71(2)
N4 Nd1 O2 C25' 58(3)
N2 Nd1 O2 C25' -53(3)
O1 Nd1 O2 C25' -2(3)
N3 Nd1 O2 C25' 83(3)
N1 Nd1 O2 C25' -84(3)
B1 Nd1 O2 C25' -180(3)
C2 Nd1 O2 C25' 69(3)
C1 Nd1 O2 C25' -72(3)
C18 Si1 N1 C1 18.3(19)
C19' Si1 N1 C1 71.8(17)
C20 Si1 N1 C1 -112.0(17)
C18' Si1 N1 C1 -48.7(17)
C20' Si1 N1 C1 -158.2(16)
C19 Si1 N1 C1 134.9(16)
C18 Si1 N1 Nd1 -143.0(15)
C19' Si1 N1 Nd1 -89.5(14)
C20 Si1 N1 Nd1 86.6(15)
C18' Si1 N1 Nd1 150.0(13)
C20' Si1 N1 Nd1 40.5(15)
C19 Si1 N1 Nd1 -26.4(14)
N4 Nd1 N1 C1 8.4(9)
N2 Nd1 N1 C1 2.1(7)
O1 Nd1 N1 C1 92.0(7)
N3 Nd1 N1 C1 90.3(14)
O2 Nd1 N1 C1 155.4(7)
B1 Nd1 N1 C1 -105.9(7)
C2 Nd1 N1 C1 28.4(11)
N4 Nd1 N1 Si1 174.4(7)
N2 Nd1 N1 Si1 168.1(9)
O1 Nd1 N1 Si1 -102.0(7)
N3 Nd1 N1 Si1 -103.6(13)
O2 Nd1 N1 Si1 -38.5(7)
B1 Nd1 N1 Si1 60.2(8)
C2 Nd1 N1 Si1 -165.6(6)
C1 Nd1 N1 Si1 166.0(12)
N4 Nd1 N2 C1 -176.8(9)
O1 Nd1 N2 C1 -86.8(8)
N3 Nd1 N2 C1 -165.6(7)
N1 Nd1 N2 C1 -2.1(7)
O2 Nd1 N2 C1 -42.4(10)
B1 Nd1 N2 C1 81.3(9)
C2 Nd1 N2 C1 -168.6(7)
N4 Nd1 N2 C3 4.3(12)
O1 Nd1 N2 C3 94.3(12)
N3 Nd1 N2 C3 15.5(14)
N1 Nd1 N2 C3 179.0(14)
O2 Nd1 N2 C3 138.7(11)
B1 Nd1 N2 C3 -97.6(13)
C2 Nd1 N2 C3 12.5(13)
C1 Nd1 N2 C3 -178.9(17)
C22 Si2 N3 C2 113.4(14)
C21' Si2 N3 C2 -40.0(16)
C23' Si2 N3 C2 -159.6(14)
C22' Si2 N3 C2 85.8(15)
C23 Si2 N3 C2 -132.3(15)
C21 Si2 N3 C2 -18.1(17)
C22 Si2 N3 Nd1 -75.4(14)
C21' Si2 N3 Nd1 131.2(12)
C23' Si2 N3 Nd1 11.6(14)
C22' Si2 N3 Nd1 -103.0(13)
C23 Si2 N3 Nd1 38.9(14)
C21 Si2 N3 Nd1 153.0(12)
N4 Nd1 N3 C2 6.8(7)
N2 Nd1 N3 C2 -6.3(9)
O1 Nd1 N3 C2 -86.4(7)
N1 Nd1 N3 C2 -84.7(14)
O2 Nd1 N3 C2 -150.5(7)
B1 Nd1 N3 C2 111.5(8)
C1 Nd1 N3 C2 -19.2(11)
N4 Nd1 N3 Si2 -166.4(11)
N2 Nd1 N3 Si2 -179.5(7)
O1 Nd1 N3 Si2 100.4(9)
N1 Nd1 N3 Si2 102.0(16)
O2 Nd1 N3 Si2 36.3(8)
B1 Nd1 N3 Si2 -61.7(9)
C2 Nd1 N3 Si2 -173.2(14)
C1 Nd1 N3 Si2 167.5(6)
N2 Nd1 N4 C2 161.7(10)
O1 Nd1 N4 C2 75.6(9)
N3 Nd1 N4 C2 -7.1(8)
N1 Nd1 N4 C2 156.4(8)
O2 Nd1 N4 C2 24.5(11)
B1 Nd1 N4 C2 -94.7(10)
C1 Nd1 N4 C2 160.2(9)
N2 Nd1 N4 C5 3.0(13)
O1 Nd1 N4 C5 -83.1(14)
N3 Nd1 N4 C5 -165.8(16)
N1 Nd1 N4 C5 -2.3(16)
O2 Nd1 N4 C5 -134.2(12)
B1 Nd1 N4 C5 106.7(14)
C2 Nd1 N4 C5 -159(2)
C1 Nd1 N4 C5 1.5(14)
C3 N2 C1 N1 -177.0(11)
Nd1 N2 C1 N1 3.9(13)
C3 N2 C1 C6 -0.6(19)
Nd1 N2 C1 C6 -179.7(12)
C3 N2 C1 Nd1 179.1(14)
Si1 N1 C1 N2 -170.9(9)
Nd1 N1 C1 N2 -3.6(12)
Si1 N1 C1 C6 12.6(19)
Nd1 N1 C1 C6 180.0(12)
Si1 N1 C1 Nd1 -167.3(11)
N4 Nd1 C1 N2 3.1(9)
O1 Nd1 C1 N2 91.0(8)
N3 Nd1 C1 N2 24.2(12)
N1 Nd1 C1 N2 176.2(12)
O2 Nd1 C1 N2 149.0(7)
B1 Nd1 C1 N2 -105.7(8)
C2 Nd1 C1 N2 13.6(9)
N4 Nd1 C1 N1 -173.1(7)
N2 Nd1 C1 N1 -176.2(12)
O1 Nd1 C1 N1 -85.2(7)
N3 Nd1 C1 N1 -152.0(7)
O2 Nd1 C1 N1 -27.2(8)
B1 Nd1 C1 N1 78.2(7)
C2 Nd1 C1 N1 -162.6(7)
N4 Nd1 C1 C6 8(17)
N2 Nd1 C1 C6 4(17)
O1 Nd1 C1 C6 95(17)
N3 Nd1 C1 C6 29(17)
N1 Nd1 C1 C6 -179(100)
O2 Nd1 C1 C6 153(17)
B1 Nd1 C1 C6 -101(17)
C2 Nd1 C1 C6 18(17)
C5 N4 C2 N3 175.2(12)
Nd1 N4 C2 N3 12.3(13)
C5 N4 C2 C12 -6(2)
Nd1 N4 C2 C12 -169.0(10)
C5 N4 C2 Nd1 162.9(16)
Si2 N3 C2 N4 162.9(10)
Nd1 N3 C2 N4 -11.4(12)
Si2 N3 C2 C12 -15.9(18)
Nd1 N3 C2 C12 169.8(11)
Si2 N3 C2 Nd1 174.3(12)
N2 Nd1 C2 N4 -17.6(10)
O1 Nd1 C2 N4 -102.4(9)
N3 Nd1 C2 N4 167.6(14)
N1 Nd1 C2 N4 -38.6(12)
O2 Nd1 C2 N4 -161.4(9)
B1 Nd1 C2 N4 93.4(10)
C1 Nd1 C2 N4 -23.7(10)
N4 Nd1 C2 N3 -167.6(14)
N2 Nd1 C2 N3 174.8(7)
O1 Nd1 C2 N3 90.0(7)
N1 Nd1 C2 N3 153.8(6)
O2 Nd1 C2 N3 31.0(8)
B1 Nd1 C2 N3 -74.2(8)
C1 Nd1 C2 N3 168.7(7)
N4 Nd1 C2 C12 83(5)
N2 Nd1 C2 C12 66(5)
O1 Nd1 C2 C12 -19(5)
N3 Nd1 C2 C12 -109(5)
N1 Nd1 C2 C12 45(5)
O2 Nd1 C2 C12 -78(5)
B1 Nd1 C2 C12 177(5)
C1 Nd1 C2 C12 60(5)
C1 N2 C3 C4 -158.2(13)
Nd1 N2 C3 C4 20.5(19)
N2 C3 C4 C5 -59.0(16)
C3 C4 C5 N4 65.8(16)
C2 N4 C5 C4 170.8(13)
Nd1 N4 C5 C4 -34(2)
N2 C1 C6 C7 -96.7(18)
N1 C1 C6 C7 80(2)
Nd1 C1 C6 C7 -101(17)
N2 C1 C6 C11 84(2)
N1 C1 C6 C11 -99.6(18)
Nd1 C1 C6 C11 80(17)
C11 C6 C7 C8 2(3)
C1 C6 C7 C8 -177.2(14)
C6 C7 C8 C9 -1(2)
C7 C8 C9 C10 1(3)
C8 C9 C10 C11 -3(3)
C7 C6 C11 C10 -3(2)
C1 C6 C11 C10 175.9(13)
C9 C10 C11 C6 4(2)
N4 C2 C12 C17 107.4(16)
N3 C2 C12 C17 -73.8(16)
Nd1 C2 C12 C17 30(6)
N4 C2 C12 C13 -71.7(17)
N3 C2 C12 C13 107.0(14)
Nd1 C2 C12 C13 -149(5)
C17 C12 C13 C14 5.4(19)
C2 C12 C13 C14 -175.4(12)
C12 C13 C14 C15 -7(2)
C13 C14 C15 C16 6(2)
C14 C15 C16 C17 -3(3)
C13 C12 C17 C16 -3(2)
C2 C12 C17 C16 178.2(12)
C15 C16 C17 C12 1(2)
C26 O1 C24 C25 153(2)
C24' O1 C24 C25 48(3)
Nd1 O1 C24 C25 -55(3)
C26 O1 C24' C25' -153(3)
C24 O1 C24' C25' -53(3)
Nd1 O1 C24' C25' 51(3)
C27 O2 C25 C24 155(3)
C25' O2 C25 C24 128(72)
Nd1 O2 C25 C24 -27(4)
O1 C24 C25 O2 52(4)
C27 O2 C25' C24' -153(3)
C25 O2 C25' C24' 1(67)
Nd1 O2 C25' C24' 26(4)
O1 C24' C25' O2 -49(4)
C30 O3 C28 C29 167.5(18)
C31 O4 C29 C28 179.7(14)
O3 C28 C29 O4 -74(2)
